data_7154644
loop_
_publ_author_name
'Kamath, Anushree'
'Fabritius, Charles-Henry'
'Philouze, Christian'
'Delair, Philippe'

_publ_section_title
;
 A new approach to the 8b-azaacenaphthylene ring system.
;
_journal_issue 38
_journal_name_full 'Organic &amp; biomolecular chemistry'
_journal_page_first 9834
_journal_page_last 9843
_journal_paper_doi 10.1039/c5ob01013f
_journal_volume 13
_journal_year 2015
_chemical_formula_moiety 'C37 H53 N O4'
_chemical_formula_sum 'C37 H53 N O4'
_chemical_formula_weight 575.80
_chemical_name_systematic
;
 ? 
;
_space_group_crystal_system triclinic
_space_group_IT_number 2
_space_group_name_Hall '-P 1'
_space_group_name_H-M_alt 'P -1'
_symmetry_space_group_name_Hall '-P 1'
_symmetry_space_group_name_H-M 'P -1'
_atom_sites_solution_hydrogens geom
_atom_sites_solution_primary direct
_atom_sites_solution_secondary difmap
_audit_creation_date 2015-05-18
_audit_creation_method
;
  Olex2 1.1
  (compiled Sep 28 2011 20:36:17, GUI svn.r3906)
;
_audit_update_record
;
2015-05-19 deposited with the CCDC.
2015-07-22 downloaded from the CCDC.
;
_cell_angle_alpha 103.176(13)
_cell_angle_beta 92.751(15)
_cell_angle_gamma 74.496(15)
_cell_formula_units_Z 2
_cell_length_a 8.3651(17)
_cell_length_b 10.416(2)
_cell_length_c 21.073(4)
_cell_measurement_reflns_used 25
_cell_measurement_temperature 297
_cell_measurement_theta_max 21.716
_cell_measurement_theta_min 18.180
_cell_volume 1722.6(6)
_computing_cell_refinement 'CAD4 Express (Enraf Nonius, 1994)'
_computing_data_collection 'CAD4 Express (Enraf Nonius, 1994)'
_computing_data_reduction 'XCAD4 (Harms & Wocadlo, 1995)'
_computing_molecular_graphics
;
O. V. Dolomanov, L. J. Bourhis, R. J. Gildea, J. A. K. Howard and H. Puschmann,
OLEX2: a complete structure solution, refinement and analysis program.
J. Appl. Cryst. (2009). 42, 339-341.
;
_computing_publication_material
;
O. V. Dolomanov, L. J. Bourhis, R. J. Gildea, J. A. K. Howard and H. Puschmann,
OLEX2: a complete structure solution, refinement and analysis program.
J. Appl. Cryst. (2009). 42, 339-341.
;
_computing_structure_refinement
;
SHELXL, G.M. Sheldrick, Acta Cryst.
(2008). A64, 112-122
;
_computing_structure_solution 'SHELXS-97 (Sheldrick, 1990)'
_diffrn_ambient_temperature 297
_diffrn_detector 'scintillation LiI'
_diffrn_detector_dtime 1.195
_diffrn_detector_type 'scintillation LiI'
_diffrn_measured_fraction_theta_full 0.946
_diffrn_measured_fraction_theta_max 0.946
_diffrn_measurement_device '\k-geometry diffractometer'
_diffrn_measurement_device_type 'Bruker-Enraf-Nonius CAD4'
_diffrn_measurement_method 'omega scans'
_diffrn_orient_matrix_type
;
  x-axis points to radiation source
  the matrix is specified in reciprocal space
;
_diffrn_orient_matrix_UB_11 -0.044286
_diffrn_orient_matrix_UB_12 0.012554
_diffrn_orient_matrix_UB_13 0.044876
_diffrn_orient_matrix_UB_21 0.021699
_diffrn_orient_matrix_UB_22 -0.101314
_diffrn_orient_matrix_UB_23 -0.006345
_diffrn_orient_matrix_UB_31 -0.113848
_diffrn_orient_matrix_UB_32 0.005170
_diffrn_orient_matrix_UB_33 -0.017934
_diffrn_radiation_detector 'scintillation counter'
_diffrn_radiation_monochromator graphite
_diffrn_radiation_probe x-ray
_diffrn_radiation_type 'Cu K\a'
_diffrn_radiation_wavelength 1.54178
_diffrn_reflns_av_R_equivalents 0.0290
_diffrn_reflns_av_unetI/netI 0.0345
_diffrn_reflns_limit_h_max 9
_diffrn_reflns_limit_h_min -10
_diffrn_reflns_limit_k_max 12
_diffrn_reflns_limit_k_min -13
_diffrn_reflns_limit_l_max 26
_diffrn_reflns_limit_l_min 0
_diffrn_reflns_number 6911
_diffrn_reflns_theta_full 74.89
_diffrn_reflns_theta_max 75.00
_diffrn_reflns_theta_min 3.00
_diffrn_source 'Enraf Nonius FR590'
_diffrn_source_target Cu
_diffrn_source_type 'fine-focus sealed tube'
_diffrn_standards_decay_% 8
_diffrn_standards_interval_time 120
_diffrn_standards_number 2
_exptl_absorpt_coefficient_mu 0.552
_exptl_absorpt_correction_type none
_exptl_crystal_colour colourless
_exptl_crystal_colour_primary colourless
_exptl_crystal_density_diffrn 1.110
_exptl_crystal_density_method 'not measured'
_exptl_crystal_description block
_exptl_crystal_F_000 628
_exptl_crystal_size_max 0.33
_exptl_crystal_size_mid 0.32
_exptl_crystal_size_min 0.3
_refine_diff_density_max 0.208
_refine_diff_density_min -0.182
_refine_diff_density_rms 0.050
_refine_ls_extinction_coef 0.0073(9)
_refine_ls_extinction_expression Fc^*^=kFc[1+0.001xFc^2^\l^3^/sin(2\q)]^-1/4^
_refine_ls_extinction_method SHELXL
_refine_ls_goodness_of_fit_ref 1.062
_refine_ls_hydrogen_treatment constr
_refine_ls_matrix_type full
_refine_ls_number_parameters 389
_refine_ls_number_reflns 6720
_refine_ls_number_restraints 2
_refine_ls_restrained_S_all 1.076
_refine_ls_R_factor_all 0.1091
_refine_ls_R_factor_gt 0.0617
_refine_ls_shift/su_max 0.000
_refine_ls_shift/su_mean 0.000
_refine_ls_structure_factor_coef Fsqd
_refine_ls_weighting_details 'calc w=1/[\s^2^(Fo^2^)+(0.1091P)^2^+0.3112P] where P=(Fo^2^+2Fc^2^)/3'
_refine_ls_weighting_scheme calc
_refine_ls_wR_factor_gt 0.1690
_refine_ls_wR_factor_ref 0.2104
_reflns_number_gt 4125
_reflns_number_total 6720
_reflns_threshold_expression >2sigma(I)
_cod_data_source_file c5ob01013f2.cif
_cod_data_source_block protalc2
_cod_depositor_comments 'Adding full bibliography for 7154643--7154645.cif.'
_cod_original_cell_volume 1722.5(6)
_cod_database_code 7154644
_diffrn_standards_decay_corr_max 1.111
_diffrn_standards_decay_corr_min 0.926

loop_
_space_group_symop_id
_space_group_symop_operation_xyz
1 'x, y, z'
2 '-x, -y, -z'

loop_
_atom_site_label
_atom_site_type_symbol
_atom_site_fract_x
_atom_site_fract_y
_atom_site_fract_z
_atom_site_U_iso_or_equiv
_atom_site_adp_type
_atom_site_occupancy
_atom_site_symmetry_multiplicity
_atom_site_calc_flag
_atom_site_refinement_flags
O25 O -0.3587(2) -0.28089(17) -0.19550(8) 0.0610(5) Uani 1 1 d .
O15 O -0.2243(3) -0.19434(18) -0.39710(9) 0.0687(5) Uani 1 1 d .
O14 O -0.6680(3) -0.3113(2) -0.40922(10) 0.0794(6) Uani 1 1 d .
N12 N -0.4143(3) -0.3760(2) -0.36716(10) 0.0568(5) Uani 1 1 d .
O23 O -0.1383(3) -0.1211(2) -0.68314(11) 0.0841(6) Uani 1 1 d .
C2 C -0.3596(3) -0.2767(2) -0.26240(12) 0.0547(6) Uani 1 1 d .
H2 H -0.3972 -0.1814 -0.2664 0.066 Uiso 1 1 calc R
C28 C -0.4314(3) -0.0379(2) -0.13888(12) 0.0531(6) Uani 1 1 d .
C17 C -0.1187(4) -0.1210(3) -0.48539(14) 0.0636(7) Uani 1 1 d .
C33 C -0.5872(3) -0.0295(2) -0.11288(12) 0.0530(6) Uani 1 1 d .
C10 C -0.4751(3) -0.3567(2) -0.30089(12) 0.0540(6) Uani 1 1 d .
H10 H -0.5900 -0.3003 -0.2961 0.065 Uiso 1 1 calc R
C41 C -0.6413(3) -0.1516(3) -0.10306(13) 0.0613(7) Uani 1 1 d .
H41 H -0.5455 -0.2316 -0.1133 0.074 Uiso 1 1 calc R
C1 C -0.1916(3) -0.3429(3) -0.29667(13) 0.0647(7) Uani 1 1 d .
H1A H -0.1274 -0.4157 -0.2769 0.078 Uiso 1 1 calc R
H1B H -0.1290 -0.2759 -0.2944 0.078 Uiso 1 1 calc R
C11 C -0.5166(4) -0.3417(2) -0.41574(13) 0.0621(7) Uani 1 1 d .
C3 C -0.4623(4) -0.4927(3) -0.28174(13) 0.0624(7) Uani 1 1 d .
H3A H -0.3473 -0.5461 -0.2860 0.075 Uiso 1 1 calc R
H3B H -0.4948 -0.4738 -0.2363 0.075 Uiso 1 1 calc R
C32 C -0.7013(3) 0.0985(2) -0.09638(13) 0.0603(6) Uani 1 1 d .
H32 H -0.8036 0.1043 -0.0789 0.072 Uiso 1 1 calc R
C29 C -0.3965(3) 0.0825(3) -0.14746(13) 0.0581(6) Uani 1 1 d .
C19 C -0.2677(4) -0.0378(3) -0.57542(15) 0.0669(7) Uani 1 1 d .
H19 H -0.3614 0.0170 -0.5907 0.080 Uiso 1 1 calc R
C31 C -0.6692(3) 0.2169(3) -0.10488(15) 0.0649(7) Uani 1 1 d .
C9 C -0.2322(3) -0.3995(2) -0.36727(13) 0.0599(7) Uani 1 1 d .
H9 H -0.1821 -0.4985 -0.3776 0.072 Uiso 1 1 calc R
C6 C -0.4392(4) -0.3377(3) -0.47746(14) 0.0719(8) Uani 1 1 d .
H6A H -0.4700 -0.2439 -0.4824 0.086 Uiso 1 1 calc R
H6B H -0.4866 -0.3910 -0.5136 0.086 Uiso 1 1 calc R
C21 C -0.0003(4) -0.1948(3) -0.59375(16) 0.0710(8) Uani 1 1 d .
H21 H 0.0871 -0.2473 -0.6219 0.085 Uiso 1 1 calc R
C22 C 0.0094(4) -0.1965(3) -0.52851(17) 0.0717(8) Uani 1 1 d .
H22 H 0.1043 -0.2497 -0.5131 0.086 Uiso 1 1 calc R
C20 C -0.1392(4) -0.1156(3) -0.61757(13) 0.0609(7) Uani 1 1 d .
C8 C -0.1745(4) -0.3401(3) -0.41842(13) 0.0663(7) Uani 1 1 d .
H8 H -0.0534 -0.3716 -0.4228 0.080 Uiso 1 1 calc R
C7 C -0.2527(4) -0.3899(3) -0.48286(14) 0.0765(9) Uani 1 1 d .
H7A H -0.2124 -0.3576 -0.5171 0.092 Uiso 1 1 calc R
H7B H -0.2214 -0.4890 -0.4943 0.092 Uiso 1 1 calc R
C30 C -0.5172(4) 0.2055(3) -0.13096(15) 0.0659(7) Uani 1 1 d .
H30 H -0.4943 0.2839 -0.1378 0.079 Uiso 1 1 calc R
C27 C -0.2278(4) -0.2222(3) -0.09349(15) 0.0805(9) Uani 1 1 d .
H27A H -0.1548 -0.3125 -0.1057 0.121 Uiso 1 1 calc R
H27B H -0.3167 -0.2236 -0.0667 0.121 Uiso 1 1 calc R
H27C H -0.1671 -0.1609 -0.0696 0.121 Uiso 1 1 calc R
C4 C -0.5674(4) -0.5765(3) -0.32191(14) 0.0650(7) Uani 1 1 d .
C35 C -0.2335(4) 0.0857(3) -0.17435(17) 0.0756(8) Uani 1 1 d .
H35 H -0.1522 0.0004 -0.1707 0.091 Uiso 1 1 calc R
C26 C -0.2989(3) -0.1740(3) -0.15458(13) 0.0603(6) Uani 1 1 d .
H26 H -0.2079 -0.1611 -0.1779 0.072 Uiso 1 1 calc R
C18 C -0.2564(4) -0.0418(3) -0.51020(15) 0.0675(7) Uani 1 1 d .
H18 H -0.3441 0.0103 -0.4822 0.081 Uiso 1 1 calc R
C16 C -0.1120(5) -0.1255(3) -0.41515(16) 0.0802(9) Uani 1 1 d .
H16A H 0.0002 -0.1713 -0.4051 0.096 Uiso 1 1 calc R
H16B H -0.1376 -0.0326 -0.3891 0.096 Uiso 1 1 calc R
C38 C -0.7971(4) 0.3537(3) -0.0878(2) 0.0904(11) Uani 1 1 d .
H38 H -0.8960 0.3385 -0.0708 0.108 Uiso 1 1 calc R
C40 C -0.7783(4) -0.1793(3) -0.15012(17) 0.0824(9) Uani 1 1 d .
H40A H -0.7412 -0.1911 -0.1940 0.124 Uiso 1 1 calc R
H40B H -0.8751 -0.1034 -0.1407 0.124 Uiso 1 1 calc R
H40C H -0.8049 -0.2607 -0.1454 0.124 Uiso 1 1 calc R
C13 C -0.5008(5) -0.6966(3) -0.35942(18) 0.0898(10) Uani 1 1 d .
H13A H -0.3861 -0.7316 -0.3615 0.108 Uiso 1 1 calc R
H13B H -0.5682 -0.7468 -0.3839 0.108 Uiso 1 1 calc R
C42 C -0.6939(5) -0.1358(3) -0.03315(17) 0.0945(11) Uani 1 1 d .
H42A H -0.7949 -0.0644 -0.0232 0.142 Uiso 1 1 calc R
H42B H -0.6085 -0.1130 -0.0042 0.142 Uiso 1 1 calc R
H42C H -0.7116 -0.2202 -0.0278 0.142 Uiso 1 1 calc R
C5 C -0.7519(4) -0.5157(4) -0.31679(19) 0.0925(10) Uani 1 1 d .
H5A H -0.7815 -0.4394 -0.3374 0.139 Uiso 1 1 calc R
H5B H -0.7851 -0.4853 -0.2717 0.139 Uiso 1 1 calc R
H5C H -0.8071 -0.5834 -0.3380 0.139 Uiso 1 1 calc R
C24 C -0.2764(6) -0.0395(5) -0.70970(19) 0.1130(14) Uani 1 1 d .
H24A H -0.2914 0.0548 -0.6882 0.169 Uiso 1 1 calc R
H24B H -0.3741 -0.0672 -0.7035 0.169 Uiso 1 1 calc R
H24C H -0.2575 -0.0506 -0.7554 0.169 Uiso 1 1 calc R
C37 C -0.8479(6) 0.4113(4) -0.1481(3) 0.1343(18) Uani 1 1 d .
H37A H -0.8974 0.3502 -0.1788 0.201 Uiso 1 1 calc R
H37B H -0.7517 0.4210 -0.1677 0.201 Uiso 1 1 calc R
H37C H -0.9265 0.4990 -0.1359 0.201 Uiso 1 1 calc R
C36 C -0.1658(6) 0.2018(6) -0.1373(2) 0.1302(18) Uani 1 1 d .
H36A H -0.1542 0.1975 -0.0922 0.195 Uiso 1 1 calc R
H36B H -0.2407 0.2874 -0.1409 0.195 Uiso 1 1 calc R
H36C H -0.0594 0.1942 -0.1552 0.195 Uiso 1 1 calc R
C34 C -0.2451(6) 0.0880(6) -0.2450(2) 0.1308(18) Uani 1 1 d .
H34A H -0.3264 0.1691 -0.2507 0.196 Uiso 1 1 calc R
H34B H -0.2773 0.0089 -0.2689 0.196 Uiso 1 1 calc R
H34C H -0.1392 0.0876 -0.2609 0.196 Uiso 1 1 calc R
C39 C -0.7356(6) 0.4548(4) -0.0343(3) 0.1326(18) Uani 1 1 d .
H39A H -0.6397 0.4731 -0.0499 0.199 Uiso 1 1 calc R
H39B H -0.7067 0.4165 0.0033 0.199 Uiso 1 1 calc R
H39C H -0.8216 0.5385 -0.0228 0.199 Uiso 1 1 calc R

loop_
_atom_site_aniso_label
_atom_site_aniso_U_11
_atom_site_aniso_U_22
_atom_site_aniso_U_33
_atom_site_aniso_U_23
_atom_site_aniso_U_13
_atom_site_aniso_U_12
O25 0.0773(12) 0.0519(9) 0.0501(10) 0.0042(7) 0.0024(8) -0.0165(8)
O15 0.0931(14) 0.0514(10) 0.0660(12) 0.0072(8) 0.0121(10) -0.0294(9)
O14 0.0796(15) 0.0871(15) 0.0724(14) 0.0235(11) -0.0107(11) -0.0200(11)
N12 0.0700(14) 0.0496(11) 0.0500(12) 0.0093(9) 0.0053(10) -0.0148(9)
O23 0.0996(17) 0.0832(14) 0.0690(14) 0.0174(11) 0.0080(12) -0.0213(12)
C2 0.0641(15) 0.0465(12) 0.0506(14) 0.0065(10) 0.0005(11) -0.0130(11)
C28 0.0544(14) 0.0529(13) 0.0481(13) 0.0062(10) -0.0031(11) -0.0121(10)
C17 0.0711(18) 0.0559(14) 0.0718(18) 0.0170(13) -0.0017(14) -0.0281(13)
C33 0.0547(14) 0.0502(13) 0.0524(14) 0.0089(10) 0.0011(11) -0.0128(10)
C10 0.0590(15) 0.0480(12) 0.0532(14) 0.0084(10) 0.0065(11) -0.0124(11)
C41 0.0674(17) 0.0506(13) 0.0647(16) 0.0076(11) 0.0080(13) -0.0168(12)
C1 0.0668(17) 0.0648(16) 0.0599(16) 0.0106(12) 0.0056(13) -0.0146(13)
C11 0.085(2) 0.0473(13) 0.0521(15) 0.0083(11) -0.0021(14) -0.0174(13)
C3 0.0754(18) 0.0562(14) 0.0596(16) 0.0147(12) 0.0036(13) -0.0218(13)
C32 0.0580(15) 0.0516(13) 0.0675(17) 0.0063(11) 0.0066(12) -0.0129(11)
C29 0.0567(15) 0.0592(14) 0.0598(15) 0.0132(11) -0.0019(12) -0.0178(12)
C19 0.0660(17) 0.0543(14) 0.0757(19) 0.0097(13) 0.0005(14) -0.0119(12)
C31 0.0615(16) 0.0491(14) 0.0796(19) 0.0100(12) 0.0051(14) -0.0097(12)
C9 0.0673(17) 0.0459(12) 0.0630(16) 0.0071(11) 0.0124(12) -0.0108(11)
C6 0.107(2) 0.0560(15) 0.0546(16) 0.0094(12) 0.0011(15) -0.0268(15)
C21 0.0643(17) 0.0574(15) 0.091(2) 0.0164(14) 0.0169(15) -0.0125(13)
C22 0.0666(18) 0.0624(16) 0.093(2) 0.0289(15) -0.0001(16) -0.0187(13)
C20 0.0706(17) 0.0529(13) 0.0612(16) 0.0096(11) 0.0078(13) -0.0209(12)
C8 0.084(2) 0.0495(13) 0.0615(17) 0.0038(11) 0.0174(14) -0.0159(13)
C7 0.115(3) 0.0573(15) 0.0570(17) 0.0032(12) 0.0192(16) -0.0276(16)
C30 0.0664(17) 0.0517(14) 0.0820(19) 0.0177(13) 0.0033(14) -0.0166(12)
C27 0.080(2) 0.0719(19) 0.073(2) 0.0111(15) -0.0155(16) 0.0013(15)
C4 0.0761(19) 0.0631(16) 0.0658(17) 0.0174(13) 0.0018(14) -0.0319(14)
C35 0.0619(18) 0.0702(18) 0.097(2) 0.0206(16) 0.0086(16) -0.0189(14)
C26 0.0587(15) 0.0556(14) 0.0591(15) 0.0003(11) 0.0008(12) -0.0125(11)
C18 0.0710(18) 0.0578(15) 0.0690(18) 0.0052(13) 0.0095(14) -0.0147(13)
C16 0.108(3) 0.0785(19) 0.073(2) 0.0241(15) -0.0127(17) -0.0524(18)
C38 0.082(2) 0.0516(16) 0.129(3) 0.0094(17) 0.024(2) -0.0085(15)
C40 0.084(2) 0.0693(18) 0.097(2) 0.0093(16) -0.0031(18) -0.0335(16)
C13 0.100(3) 0.071(2) 0.102(3) 0.0077(17) -0.002(2) -0.0392(18)
C42 0.142(3) 0.075(2) 0.074(2) 0.0130(16) 0.027(2) -0.039(2)
C5 0.080(2) 0.097(2) 0.107(3) 0.022(2) -0.0006(19) -0.0352(19)
C24 0.141(4) 0.116(3) 0.077(2) 0.033(2) -0.020(2) -0.018(3)
C37 0.109(3) 0.091(3) 0.192(5) 0.066(3) 0.003(3) 0.021(2)
C36 0.103(3) 0.176(5) 0.124(4) -0.006(3) 0.007(3) -0.090(3)
C34 0.132(4) 0.201(5) 0.085(3) 0.014(3) 0.026(2) -0.099(4)
C39 0.142(4) 0.063(2) 0.171(5) -0.018(2) 0.037(3) -0.021(2)

loop_
_atom_type_symbol
_atom_type_description
_atom_type_scat_dispersion_real
_atom_type_scat_dispersion_imag
_atom_type_scat_source
C C 0.0181 0.0091 'International Tables Vol C Tables 4.2.6.8 and 6.1.1.4'
H H 0.0000 0.0000 'International Tables Vol C Tables 4.2.6.8 and 6.1.1.4'
N N 0.0311 0.0180 'International Tables Vol C Tables 4.2.6.8 and 6.1.1.4'
O O 0.0492 0.0322 'International Tables Vol C Tables 4.2.6.8 and 6.1.1.4'

loop_
_geom_angle_atom_site_label_1
_geom_angle_atom_site_label_2
_geom_angle_atom_site_label_3
_geom_angle
C2 O25 C26 112.68(19)
C8 O15 C16 114.7(2)
C10 N12 C9 109.9(2)
C11 N12 C10 122.2(2)
C11 N12 C9 125.9(2)
C20 O23 C24 118.3(3)
O25 C2 H2 109.1
O25 C2 C10 111.1(2)
O25 C2 C1 113.9(2)
C10 C2 H2 109.1
C1 C2 H2 109.1
C1 C2 C10 104.3(2)
C33 C28 C29 119.2(2)
C33 C28 C26 120.6(2)
C29 C28 C26 120.2(2)
C22 C17 C18 117.3(3)
C22 C17 C16 122.0(3)
C18 C17 C16 120.7(3)
C28 C33 C41 124.2(2)
C32 C33 C28 118.4(2)
C32 C33 C41 117.4(2)
N12 C10 C2 100.32(19)
N12 C10 H10 110.1
N12 C10 C3 112.5(2)
C2 C10 H10 110.1
C2 C10 C3 113.4(2)
C3 C10 H10 110.1
C33 C41 H41 107.5
C33 C41 C40 110.8(2)
C33 C41 C42 112.5(2)
C40 C41 H41 107.5
C42 C41 H41 107.5
C42 C41 C40 111.0(3)
C2 C1 H1A 110.8
C2 C1 H1B 110.8
C2 C1 C9 105.0(2)
H1A C1 H1B 108.8
C9 C1 H1A 110.8
C9 C1 H1B 110.8
O14 C11 N12 121.6(3)
O14 C11 C6 120.7(3)
N12 C11 C6 117.7(3)
C10 C3 H3A 108.8
C10 C3 H3B 108.8
H3A C3 H3B 107.7
C4 C3 C10 114.0(2)
C4 C3 H3A 108.8
C4 C3 H3B 108.8
C33 C32 H32 118.5
C31 C32 C33 123.0(3)
C31 C32 H32 118.5
C28 C29 C35 123.7(2)
C30 C29 C28 119.0(2)
C30 C29 C35 117.3(2)
C20 C19 H19 120.2
C20 C19 C18 119.6(3)
C18 C19 H19 120.2
C32 C31 C38 121.7(3)
C30 C31 C32 117.3(2)
C30 C31 C38 120.9(3)
N12 C9 C1 104.4(2)
N12 C9 H9 108.1
N12 C9 C8 111.7(2)
C1 C9 H9 108.1
C8 C9 C1 116.3(2)
C8 C9 H9 108.1
C11 C6 H6A 108.2
C11 C6 H6B 108.2
C11 C6 C7 116.3(3)
H6A C6 H6B 107.4
C7 C6 H6A 108.2
C7 C6 H6B 108.2
C22 C21 H21 119.9
C22 C21 C20 120.3(3)
C20 C21 H21 119.9
C17 C22 H22 119.2
C21 C22 C17 121.5(3)
C21 C22 H22 119.2
O23 C20 C19 124.5(3)
O23 C20 C21 116.1(3)
C19 C20 C21 119.4(3)
O15 C8 C9 107.7(2)
O15 C8 H8 109.6
O15 C8 C7 112.2(2)
C9 C8 H8 109.6
C9 C8 C7 108.1(2)
C7 C8 H8 109.6
C6 C7 C8 110.1(2)
C6 C7 H7A 109.6
C6 C7 H7B 109.6
C8 C7 H7A 109.6
C8 C7 H7B 109.6
H7A C7 H7B 108.2
C29 C30 H30 118.5
C31 C30 C29 123.0(2)
C31 C30 H30 118.5
H27A C27 H27B 109.5
H27A C27 H27C 109.5
H27B C27 H27C 109.5
C26 C27 H27A 109.5
C26 C27 H27B 109.5
C26 C27 H27C 109.5
C3 C4 C5 116.6(3)
C13 C4 C3 121.4(3)
C13 C4 C5 122.0(3)
C29 C35 H35 107.0
C36 C35 C29 114.0(3)
C36 C35 H35 107.0
C34 C35 C29 111.5(3)
C34 C35 H35 107.0
C34 C35 C36 109.9(3)
O25 C26 C28 112.7(2)
O25 C26 C27 108.0(2)
O25 C26 H26 107.8
C28 C26 H26 107.8
C27 C26 C28 112.5(2)
C27 C26 H26 107.8
C17 C18 H18 119.0
C19 C18 C17 122.0(3)
C19 C18 H18 119.0
O15 C16 C17 113.6(2)
O15 C16 H16A 108.8
O15 C16 H16B 108.8
C17 C16 H16A 108.8
C17 C16 H16B 108.8
H16A C16 H16B 107.7
C31 C38 H38 107.6
C31 C38 C37 111.0(3)
C31 C38 C39 111.5(3)
C37 C38 H38 107.6
C37 C38 C39 111.4(3)
C39 C38 H38 107.6
C41 C40 H40A 109.5
C41 C40 H40B 109.5
C41 C40 H40C 109.5
H40A C40 H40B 109.5
H40A C40 H40C 109.5
H40B C40 H40C 109.5
C4 C13 H13A 120.0
C4 C13 H13B 120.0
H13A C13 H13B 120.0
C41 C42 H42A 109.5
C41 C42 H42B 109.5
C41 C42 H42C 109.5
H42A C42 H42B 109.5
H42A C42 H42C 109.5
H42B C42 H42C 109.5
C4 C5 H5A 109.5
C4 C5 H5B 109.5
C4 C5 H5C 109.5
H5A C5 H5B 109.5
H5A C5 H5C 109.5
H5B C5 H5C 109.5
O23 C24 H24A 109.5
O23 C24 H24B 109.5
O23 C24 H24C 109.5
H24A C24 H24B 109.5
H24A C24 H24C 109.5
H24B C24 H24C 109.5
C38 C37 H37A 109.5
C38 C37 H37B 109.5
C38 C37 H37C 109.5
H37A C37 H37B 109.5
H37A C37 H37C 109.5
H37B C37 H37C 109.5
C35 C36 H36A 109.5
C35 C36 H36B 109.5
C35 C36 H36C 109.5
H36A C36 H36B 109.5
H36A C36 H36C 109.5
H36B C36 H36C 109.5
C35 C34 H34A 109.5
C35 C34 H34B 109.5
C35 C34 H34C 109.5
H34A C34 H34B 109.5
H34A C34 H34C 109.5
H34B C34 H34C 109.5
C38 C39 H39A 109.5
C38 C39 H39B 109.5
C38 C39 H39C 109.5
H39A C39 H39B 109.5
H39A C39 H39C 109.5
H39B C39 H39C 109.5

loop_
_geom_bond_atom_site_label_1
_geom_bond_atom_site_label_2
_geom_bond_distance
O25 C2 1.420(3)
O25 C26 1.432(3)
O15 C8 1.432(3)
O15 C16 1.436(3)
O14 C11 1.227(3)
N12 C10 1.461(3)
N12 C11 1.352(4)
N12 C9 1.476(3)
O23 C20 1.370(3)
O23 C24 1.415(4)
C2 H2 0.9800
C2 C10 1.527(3)
C2 C1 1.525(4)
C28 C33 1.411(3)
C28 C29 1.413(4)
C28 C26 1.526(3)
C17 C22 1.382(4)
C17 C18 1.383(4)
C17 C16 1.489(4)
C33 C41 1.517(3)
C33 C32 1.396(3)
C10 H10 0.9800
C10 C3 1.535(3)
C41 H41 0.9800
C41 C40 1.522(4)
C41 C42 1.518(4)
C1 H1A 0.9700
C1 H1B 0.9700
C1 C9 1.528(4)
C11 C6 1.494(4)
C3 H3A 0.9700
C3 H3B 0.9700
C3 C4 1.501(4)
C32 H32 0.9300
C32 C31 1.381(4)
C29 C30 1.386(4)
C29 C35 1.513(4)
C19 H19 0.9300
C19 C20 1.378(4)
C19 C18 1.382(4)
C31 C30 1.375(4)
C31 C38 1.514(4)
C9 H9 0.9800
C9 C8 1.514(4)
C6 H6A 0.9700
C6 H6B 0.9700
C6 C7 1.509(5)
C21 H21 0.9300
C21 C22 1.377(4)
C21 C20 1.379(4)
C22 H22 0.9300
C8 H8 0.9800
C8 C7 1.522(4)
C7 H7A 0.9700
C7 H7B 0.9700
C30 H30 0.9300
C27 H27A 0.9600
C27 H27B 0.9600
C27 H27C 0.9600
C27 C26 1.525(4)
C4 C13 1.311(4)
C4 C5 1.503(4)
C35 H35 0.9800
C35 C36 1.512(5)
C35 C34 1.493(5)
C26 H26 0.9800
C18 H18 0.9300
C16 H16A 0.9700
C16 H16B 0.9700
C38 H38 0.9800
C38 C37 1.521(6)
C38 C39 1.529(6)
C40 H40A 0.9600
C40 H40B 0.9600
C40 H40C 0.9600
C13 H13A 0.9300
C13 H13B 0.9300
C42 H42A 0.9600
C42 H42B 0.9600
C42 H42C 0.9600
C5 H5A 0.9600
C5 H5B 0.9600
C5 H5C 0.9600
C24 H24A 0.9600
C24 H24B 0.9600
C24 H24C 0.9600
C37 H37A 0.9600
C37 H37B 0.9600
C37 H37C 0.9600
C36 H36A 0.9600
C36 H36B 0.9600
C36 H36C 0.9600
C34 H34A 0.9600
C34 H34B 0.9600
C34 H34C 0.9600
C39 H39A 0.9600
C39 H39B 0.9600
C39 H39C 0.9600
